data_1100161
loop_
_publ_author_name
'Carballo, Rosa'
'Vazquez-Lopez, Ezequiel M.'
'Covelo, Berta'
'Garcia-Martinez, Emilia'
'Castineiras, Alfonso'
'Niclos, Juan'

_publ_section_title
;
 'Solid state coordination chemistry of mononuclear
  mixed-ligand complexes of Ni(II), Cu(II) and Zn(II)
  with \a-hydroxycarboxylic acids and imidazole'
;
_journal_name_full Polyhedron
_journal_page_first 1505
_journal_page_last 1518
_journal_paper_doi 10.1016/j.poly.2004.02.028
_journal_volume 23
_journal_year 2004
_chemical_formula_sum 'C12 H19 N4 O6.5 Zn'
_chemical_formula_weight 388.68
_space_group_IT_number 60
_symmetry_cell_setting orthorhombic
_symmetry_space_group_name_Hall '-P 2n 2ab'
_symmetry_space_group_name_H-M 'P b c n'
_atom_sites_solution_hydrogens geom
_atom_sites_solution_primary direct
_atom_sites_solution_secondary difmap
_cell_angle_alpha 90.00
_cell_angle_beta 90.00
_cell_angle_gamma 90.00
_cell_formula_units_Z 8
_cell_length_a 20.4557(18)
_cell_length_b 10.4408(9)
_cell_length_c 15.0918(13)
_cell_measurement_reflns_used ?
_cell_measurement_temperature 293(2)
_cell_measurement_theta_max ?
_cell_measurement_theta_min ?
_cell_volume 3223.2(5)
_diffrn_ambient_temperature 293(2)
_diffrn_detector_area_resol_mean ?
_diffrn_measured_fraction_theta_full 0.985
_diffrn_measured_fraction_theta_max 0.985
_diffrn_measurement_device_type 'CCD area detector'
_diffrn_measurement_method 'phi and omega scans'
_diffrn_radiation_monochromator graphite
_diffrn_radiation_source 'fine-focus sealed tube'
_diffrn_radiation_type MoK\a
_diffrn_radiation_wavelength 0.71073
_diffrn_reflns_av_R_equivalents 0.0610
_diffrn_reflns_av_sigmaI/netI 0.0790
_diffrn_reflns_limit_h_max 27
_diffrn_reflns_limit_h_min -19
_diffrn_reflns_limit_k_max 13
_diffrn_reflns_limit_k_min -13
_diffrn_reflns_limit_l_max 19
_diffrn_reflns_limit_l_min -15
_diffrn_reflns_number 17452
_diffrn_reflns_theta_full 28.05
_diffrn_reflns_theta_max 28.05
_diffrn_reflns_theta_min 1.99
_diffrn_standards_decay_% ?
_diffrn_standards_interval_count ?
_diffrn_standards_interval_time ?
_diffrn_standards_number ?
_exptl_absorpt_coefficient_mu 1.564
_exptl_absorpt_correction_T_max 1.0000
_exptl_absorpt_correction_T_min 0.7299
_exptl_absorpt_correction_type multi-scan
_exptl_absorpt_process_details ?
_exptl_crystal_colour colourless
_exptl_crystal_density_diffrn 1.602
_exptl_crystal_density_meas ?
_exptl_crystal_density_method 'not measured'
_exptl_crystal_description irregular
_exptl_crystal_F_000 1608
_exptl_crystal_size_max .35
_exptl_crystal_size_mid .30
_exptl_crystal_size_min .20
_refine_diff_density_max 0.820
_refine_diff_density_min -0.435
_refine_diff_density_rms 0.074
_refine_ls_extinction_coef ?
_refine_ls_extinction_method none
_refine_ls_goodness_of_fit_ref 0.924
_refine_ls_hydrogen_treatment mixed
_refine_ls_matrix_type full
_refine_ls_number_parameters 231
_refine_ls_number_reflns 3852
_refine_ls_number_restraints 0
_refine_ls_restrained_S_all 0.924
_refine_ls_R_factor_all 0.1021
_refine_ls_R_factor_gt 0.0401
_refine_ls_shift/su_max 0.000
_refine_ls_shift/su_mean 0.000
_refine_ls_structure_factor_coef Fsqd
_refine_ls_weighting_details 'calc w=1/[\s^2^(Fo^2^)+(0.0435P)^2^+0.0000P] where P=(Fo^2^+2Fc^2^)/3'
_refine_ls_weighting_scheme calc
_refine_ls_wR_factor_gt 0.0869
_refine_ls_wR_factor_ref 0.0986
_reflns_number_gt 2192
_reflns_number_total 3852
_reflns_threshold_expression >2sigma(I)
_cod_depositor_comments
;
The following automatic conversions were performed:
'_symmetry_cell_setting' value 'Orthorhombic' changed to 'orthorhombic'
according to '/home/saulius/struct/CIF-dictionaries/cif_core.dic'
dictionary named 'cif_core.dic' version 2.4.1 from
2010-06-29.

'_exptl_absorpt_correction_type' value 'MULTI-SCAN' changed
to 'multi-scan' according to
'/home/saulius/struct/CIF-dictionaries/cif_core.dic' dictionary named
'cif_core.dic' version 2.4.1 from 2010-06-29.

Automatic conversion script
Id: cif_fix_enum 1527 2010-12-29 10:47:43Z saulius 
;
_cod_original_sg_symbol_H-M Pbcn
_cod_original_formula_sum 'C12 H19 N4 O6.50 Zn'
_cod_database_code 1100161

loop_
_symmetry_equiv_pos_as_xyz
'x, y, z'
'-x+1/2, -y+1/2, z+1/2'
'-x, y, -z+1/2'
'x+1/2, -y+1/2, -z'
'-x, -y, -z'
'x-1/2, y-1/2, -z-1/2'
'x, -y, z-1/2'
'-x-1/2, y-1/2, z'

loop_
_atom_site_label
_atom_site_type_symbol
_atom_site_fract_x
_atom_site_fract_y
_atom_site_fract_z
_atom_site_U_iso_or_equiv
_atom_site_adp_type
_atom_site_occupancy
_atom_site_symmetry_multiplicity
_atom_site_calc_flag
_atom_site_refinement_flags
_atom_site_disorder_assembly
_atom_site_disorder_group
Zn Zn 0.675359(17) 0.25899(3) 0.02269(2) 0.02716(12) Uani 1 1 d . . .
O11 O 0.64856(12) 0.2044(2) -0.10604(13) 0.0328(5) Uani 1 1 d . . .
O12 O 0.59094(15) 0.2516(3) -0.22429(16) 0.0707(10) Uani 1 1 d . . .
O13 O 0.60352(12) 0.3947(2) -0.01164(14) 0.0306(6) Uani 1 1 d . . .
C11 C 0.60685(17) 0.2694(3) -0.1461(2) 0.0347(8) Uani 1 1 d . . .
C12 C 0.57569(19) 0.3814(4) -0.0985(2) 0.0455(10) Uani 1 1 d . . .
H12 H 0.5882 0.4584 -0.1316 0.055 Uiso 1 1 calc R . .
C13 C 0.5056(2) 0.3776(5) -0.0986(3) 0.0943(19) Uani 1 1 d . . .
H13A H 0.4908 0.3135 -0.0576 0.142 Uiso 1 1 calc R . .
H13B H 0.4903 0.3570 -0.1570 0.142 Uiso 1 1 calc R . .
H13C H 0.4888 0.4597 -0.0812 0.142 Uiso 1 1 calc R . .
O21 O 0.75764(11) 0.14416(19) 0.00791(14) 0.0323(5) Uani 1 1 d . . .
O22 O 0.86440(13) 0.1343(2) -0.01276(18) 0.0522(7) Uani 1 1 d . . .
O23 O 0.75153(11) 0.3870(2) -0.03947(15) 0.0323(6) Uani 1 1 d . . .
C21 C 0.81239(18) 0.1925(3) -0.0114(2) 0.0291(8) Uani 1 1 d . . .
C22 C 0.81607(17) 0.3355(3) -0.0325(2) 0.0328(8) Uani 1 1 d . . .
H22 H 0.8379 0.3781 0.0172 0.039 Uiso 1 1 calc R . .
C23 C 0.8558(2) 0.3604(4) -0.1147(2) 0.0521(11) Uani 1 1 d . . .
H23A H 0.8326 0.3291 -0.1655 0.078 Uiso 1 1 calc R . .
H23B H 0.8971 0.3171 -0.1100 0.078 Uiso 1 1 calc R . .
H23C H 0.8631 0.4508 -0.1209 0.078 Uiso 1 1 calc R . .
N1 N 0.70376(14) 0.3442(3) 0.14391(17) 0.0317(7) Uani 1 1 d . . .
N2 N 0.75677(15) 0.3670(3) 0.26949(18) 0.0352(7) Uani 1 1 d . . .
C1 C 0.75114(18) 0.2999(3) 0.1942(2) 0.0347(8) Uani 1 1 d . . .
H1 H 0.7775 0.2306 0.1793 0.042 Uiso 1 1 calc R . .
C2 C 0.67814(17) 0.4447(3) 0.1899(2) 0.0382(9) Uani 1 1 d . . .
H2 H 0.6435 0.4953 0.1709 0.046 Uiso 1 1 calc R . .
C3 C 0.71045(19) 0.4599(3) 0.2669(2) 0.0408(9) Uani 1 1 d . . .
H3 H 0.7026 0.5219 0.3098 0.049 Uiso 1 1 calc R . .
N3 N 0.61780(14) 0.1223(3) 0.08526(17) 0.0331(7) Uani 1 1 d . . .
N4 N 0.59152(18) -0.0367(3) 0.1728(2) 0.0454(9) Uani 1 1 d . . .
C4 C 0.6382(2) 0.0406(3) 0.1448(2) 0.0389(9) Uani 1 1 d . . .
H4 H 0.6811 0.0373 0.1653 0.047 Uiso 1 1 calc R . .
C5 C 0.5541(2) 0.0934(5) 0.0752(3) 0.0787(16) Uani 1 1 d . . .
H5 H 0.5257 0.1358 0.0371 0.094 Uiso 1 1 calc R . .
C6 C 0.5372(2) -0.0052(5) 0.1280(3) 0.0846(17) Uani 1 1 d . . .
H6 H 0.4963 -0.0436 0.1324 0.101 Uiso 1 1 calc R . .
H23 H 0.7519(17) 0.462(3) -0.016(2) 0.046(11) Uiso 1 1 d . . .
H40 H 0.5996(16) -0.096(3) 0.210(2) 0.038(11) Uiso 1 1 d . . .
H13 H 0.616(2) 0.465(4) -0.005(3) 0.070(15) Uiso 1 1 d . . .
H20 H 0.785(2) 0.348(4) 0.319(3) 0.082(15) Uiso 1 1 d . . .
O1W O 0.5000 0.324(2) 0.2500 0.607(19) Uani 1 2 d S . .

loop_
_atom_site_aniso_label
_atom_site_aniso_U_11
_atom_site_aniso_U_22
_atom_site_aniso_U_33
_atom_site_aniso_U_23
_atom_site_aniso_U_13
_atom_site_aniso_U_12
Zn 0.0311(2) 0.02526(19) 0.02511(19) 0.00038(17) -0.00047(17) 0.00110(19)
O11 0.0392(14) 0.0316(12) 0.0277(12) -0.0046(10) -0.0015(11) 0.0089(11)
O12 0.098(2) 0.073(2) 0.0411(15) -0.0311(14) -0.0331(16) 0.0458(18)
O13 0.0381(15) 0.0257(13) 0.0281(12) -0.0068(10) -0.0075(11) 0.0039(11)
C11 0.041(2) 0.0308(19) 0.0321(17) -0.0081(15) -0.0057(16) 0.0031(17)
C12 0.051(3) 0.047(2) 0.038(2) -0.0175(17) -0.021(2) 0.019(2)
C13 0.057(3) 0.140(5) 0.086(4) -0.064(3) -0.026(3) 0.040(3)
O21 0.0323(14) 0.0206(11) 0.0438(14) 0.0031(9) -0.0001(11) 0.0019(10)
O22 0.0347(16) 0.0334(14) 0.089(2) 0.0079(13) 0.0078(15) 0.0092(12)
O23 0.0339(15) 0.0217(12) 0.0412(14) -0.0007(10) 0.0013(11) 0.0022(11)
C21 0.034(2) 0.0250(15) 0.0288(18) -0.0009(14) -0.0026(16) -0.0007(15)
C22 0.036(2) 0.0230(16) 0.040(2) -0.0008(15) -0.0014(17) -0.0013(16)
C23 0.047(3) 0.042(2) 0.068(3) 0.016(2) 0.017(2) -0.002(2)
N1 0.0354(17) 0.0340(16) 0.0256(14) 0.0001(12) -0.0043(13) -0.0017(14)
N2 0.0392(19) 0.0394(18) 0.0270(15) 0.0051(13) -0.0059(15) -0.0006(15)
C1 0.040(2) 0.0325(19) 0.0315(18) -0.0003(15) 0.0007(17) -0.0009(17)
C2 0.038(2) 0.044(2) 0.0327(19) -0.0007(16) -0.0025(18) 0.0082(19)
C3 0.046(3) 0.045(2) 0.032(2) -0.0089(17) 0.0034(18) 0.0025(19)
N3 0.0352(19) 0.0334(16) 0.0306(15) 0.0065(12) -0.0029(13) -0.0040(14)
N4 0.059(2) 0.045(2) 0.0321(18) 0.0153(15) 0.0004(17) -0.0063(18)
C4 0.047(3) 0.037(2) 0.0327(19) 0.0066(16) -0.0050(18) -0.0052(19)
C5 0.052(3) 0.094(4) 0.089(4) 0.062(3) -0.023(3) -0.014(3)
C6 0.044(3) 0.099(4) 0.110(4) 0.056(3) -0.006(3) -0.025(3)
O1W 0.48(3) 0.42(2) 0.92(6) 0.000 0.02(3) 0.000

loop_
_atom_type_symbol
_atom_type_description
_atom_type_scat_dispersion_real
_atom_type_scat_dispersion_imag
_atom_type_scat_source
C C 0.0033 0.0016 'International Tables Vol C Tables 4.2.6.8 and 6.1.1.4'
H H 0.0000 0.0000 'International Tables Vol C Tables 4.2.6.8 and 6.1.1.4'
N N 0.0061 0.0033 'International Tables Vol C Tables 4.2.6.8 and 6.1.1.4'
O O 0.0106 0.0060 'International Tables Vol C Tables 4.2.6.8 and 6.1.1.4'
Zn Zn 0.2839 1.4301 'International Tables Vol C Tables 4.2.6.8 and 6.1.1.4'

loop_
_geom_angle_atom_site_label_1
_geom_angle_atom_site_label_2
_geom_angle_atom_site_label_3
_geom_angle
_geom_angle_site_symmetry_1
_geom_angle_site_symmetry_3
_geom_angle_publ_flag
N3 Zn O21 96.40(10) . . ?
N3 Zn O11 94.95(10) . . ?
O21 Zn O11 87.45(9) . . ?
N3 Zn O13 100.28(11) . . ?
O21 Zn O13 157.93(9) . . ?
O11 Zn O13 76.85(8) . . ?
N3 Zn N1 92.94(10) . . ?
O21 Zn N1 96.48(10) . . ?
O11 Zn N1 170.74(10) . . ?
O13 Zn N1 96.99(10) . . ?
N3 Zn O23 170.79(10) . . ?
O21 Zn O23 74.81(8) . . ?
O11 Zn O23 87.50(9) . . ?
O13 Zn O23 88.92(9) . . ?
N1 Zn O23 85.47(10) . . ?
C11 O11 Zn 118.7(2) . . ?
C12 O13 Zn 115.87(19) . . ?
O12 C11 O11 124.1(3) . . ?
O12 C11 C12 117.2(3) . . ?
O11 C11 C12 118.6(3) . . ?
C13 C12 O13 113.5(3) . . ?
C13 C12 C11 113.5(3) . . ?
O13 C12 C11 109.9(3) . . ?
C21 O21 Zn 120.8(2) . . ?
C22 O23 Zn 112.59(18) . . ?
O22 C21 O21 125.2(3) . . ?
O22 C21 C22 116.0(3) . . ?
O21 C21 C22 118.8(3) . . ?
O23 C22 C23 111.9(3) . . ?
O23 C22 C21 109.7(3) . . ?
C23 C22 C21 111.5(3) . . ?
C1 N1 C2 105.1(3) . . ?
C1 N1 Zn 123.6(2) . . ?
C2 N1 Zn 131.2(2) . . ?
C1 N2 C3 106.8(3) . . ?
N1 C1 N2 111.7(3) . . ?
C3 C2 N1 110.0(3) . . ?
C2 C3 N2 106.5(3) . . ?
C4 N3 C5 103.9(3) . . ?
C4 N3 Zn 125.4(3) . . ?
C5 N3 Zn 130.6(2) . . ?
C4 N4 C6 106.7(3) . . ?
N3 C4 N4 112.8(4) . . ?
N3 C5 C6 110.6(4) . . ?
N4 C6 C5 105.9(4) . . ?

loop_
_geom_bond_atom_site_label_1
_geom_bond_atom_site_label_2
_geom_bond_distance
_geom_bond_site_symmetry_2
_geom_bond_publ_flag
Zn N3 2.077(3) . ?
Zn O21 2.079(2) . ?
Zn O11 2.098(2) . ?
Zn O13 2.106(2) . ?
Zn N1 2.115(3) . ?
Zn O23 2.257(2) . ?
O11 C11 1.246(4) . ?
O12 C11 1.238(4) . ?
O13 C12 1.436(4) . ?
C11 C12 1.513(4) . ?
C12 C13 1.434(5) . ?
O21 C21 1.263(4) . ?
O22 C21 1.225(4) . ?
O23 C22 1.429(4) . ?
C21 C22 1.528(4) . ?
C22 C23 1.505(5) . ?
N1 C1 1.315(4) . ?
N1 C2 1.363(4) . ?
N2 C1 1.340(4) . ?
N2 C3 1.356(4) . ?
C2 C3 1.346(5) . ?
N3 C4 1.308(4) . ?
N3 C5 1.346(5) . ?
N4 C4 1.320(4) . ?
N4 C6 1.342(5) . ?
C5 C6 1.347(6) . ?

loop_
_geom_hbond_atom_site_label_D
_geom_hbond_atom_site_label_H
_geom_hbond_atom_site_label_A
_geom_hbond_distance_DH
_geom_hbond_distance_HA
_geom_hbond_distance_DA
_geom_hbond_angle_DHA
_geom_hbond_site_symmetry_A
N2 H20 O11 0.96(4) 1.86(4) 2.799(4) 167(4) 2_655
O13 H13 O22 0.79(4) 1.81(4) 2.587(3) 168(4) 8_765
N4 H40 O12 0.85(3) 1.92(3) 2.729(4) 160(3) 7_556
O23 H23 O21 0.86(4) 1.94(4) 2.785(3) 165(3) 8_765
